data_7710911
loop_
_publ_author_name
'Cooper, Saul M.'
'Siakalli, Christina'
'White, Andrew J. P.'
'Frei, Angelo'
'Miller, Philip W.'
'Long, Nicholas J.'

_publ_section_title
;
 Synthesis and anti-microbial activity of a new series of bis(diphosphine)
 rhenium(v) dioxo complexes
;
_journal_name_full 'Dalton Transactions'
_journal_paper_doi 10.1039/D2DT02157A
_journal_year 2022
_chemical_formula_moiety 'C54 H56 N2 O8 P6 Re, Cl, 2(C6 H14)'
_chemical_formula_sum 'C66 H84 Cl N2 O8 P6 Re'
_chemical_formula_weight 1440.82
_space_group_crystal_system triclinic
_space_group_IT_number 2
_space_group_name_Hall '-P 1'
_space_group_name_H-M_alt 'P -1'
_atom_sites_solution_hydrogens geom
_audit_creation_method SHELXL-2018/3
_audit_update_record
;
2022-04-07 deposited with the CCDC.	2022-07-25 downloaded from the CCDC.
;
_cell_angle_alpha 91.9605(16)
_cell_angle_beta 101.2884(16)
_cell_angle_gamma 114.1629(19)
_cell_formula_units_Z 2
_cell_length_a 12.9710(3)
_cell_length_b 14.1823(3)
_cell_length_c 18.7894(3)
_cell_measurement_reflns_used 13972
_cell_measurement_temperature 173(2)
_cell_measurement_theta_max 28.1460
_cell_measurement_theta_min 2.5000
_cell_volume 3067.27(12)
_computing_cell_refinement 'CrysAlisPro, Rigaku OD'
_computing_data_collection 'CrysAlisPro, Rigaku OD'
_computing_data_reduction 'CrysAlisPro, Rigaku OD'
_computing_molecular_graphics 'Bruker SHELXTL'
_computing_publication_material 'CIFTAB-2014 (Sheldrick, 2017)'
_computing_structure_refinement 'SHELXL-2018/3 (Sheldrick, 2018)'
_computing_structure_solution 'SHELXS-2014 (Sheldrick, 2017)'
_diffrn_ambient_temperature 173(2)
_diffrn_detector_area_resol_mean 16.0382
_diffrn_measured_fraction_theta_full 0.998
_diffrn_measured_fraction_theta_max 0.869
_diffrn_measurement_device_type 'Agilent Xcalibur 3 E'
_diffrn_measurement_method 'omega scans'
_diffrn_radiation_type MoK\a
_diffrn_radiation_wavelength 0.71073
_diffrn_reflns_av_R_equivalents 0.0333
_diffrn_reflns_av_unetI/netI 0.0438
_diffrn_reflns_Laue_measured_fraction_full 0.998
_diffrn_reflns_Laue_measured_fraction_max 0.869
_diffrn_reflns_limit_h_max 15
_diffrn_reflns_limit_h_min -17
_diffrn_reflns_limit_k_max 18
_diffrn_reflns_limit_k_min -18
_diffrn_reflns_limit_l_max 24
_diffrn_reflns_limit_l_min -23
_diffrn_reflns_number 41145
_diffrn_reflns_point_group_measured_fraction_full 0.998
_diffrn_reflns_point_group_measured_fraction_max 0.869
_diffrn_reflns_theta_full 25.242
_diffrn_reflns_theta_max 28.281
_diffrn_reflns_theta_min 2.506
_diffrn_source 'Enhance (Mo) X-ray Source'
_exptl_absorpt_coefficient_mu 2.240
_exptl_absorpt_correction_T_max 0.833
_exptl_absorpt_correction_T_min 0.645
_exptl_absorpt_correction_type analytical
_exptl_absorpt_process_details
; 
CrysAlisPro 1.171.40.53 (Rigaku Oxford Diffraction, 2019) 
Analytical numeric absorption correction using a multifaceted crystal 
model based on expressions derived by R.C. Clark & J.S. Reid. 
(Clark, R. C. & Reid, J. S. (1995). Acta Cryst. A51, 887-897) 
Empirical absorption correction using spherical harmonics, 
implemented in SCALE3 ABSPACK scaling algorithm. 
;
_exptl_crystal_colour 'Pale yellow'
_exptl_crystal_density_diffrn 1.560
_exptl_crystal_description blocks
_exptl_crystal_F_000 1480
_exptl_crystal_size_max 0.267
_exptl_crystal_size_mid 0.178
_exptl_crystal_size_min 0.099
_refine_diff_density_max 1.029
_refine_diff_density_min -1.055
_refine_diff_density_rms 0.088
_refine_ls_extinction_method none
_refine_ls_goodness_of_fit_ref 1.036
_refine_ls_hydrogen_treatment constr
_refine_ls_matrix_type full
_refine_ls_number_parameters 643
_refine_ls_number_reflns 13231
_refine_ls_number_restraints 0
_refine_ls_restrained_S_all 1.036
_refine_ls_R_factor_all 0.0505
_refine_ls_R_factor_gt 0.0366
_refine_ls_shift/su_max 0.001
_refine_ls_shift/su_mean 0.000
_refine_ls_structure_factor_coef Fsqd
_refine_ls_weighting_details 'w=1/[\s^2^(Fo^2^)+(0.0250P)^2^+4.5192P] where P=(Fo^2^+2Fc^2^)/3'
_refine_ls_weighting_scheme calc
_refine_ls_wR_factor_gt 0.0717
_refine_ls_wR_factor_ref 0.0761
_reflns_Friedel_coverage 0.000
_reflns_number_gt 10719
_reflns_number_total 13231
_reflns_threshold_expression 'I > 2\s(I)'
_cod_data_source_file d2dt02157a2.cif
_cod_data_source_block Re-4
_cod_original_cell_volume 3067.26(11)
_cod_database_code 7710911
_shelx_shelxl_version_number 2018/3
_shelx_space_group_comment
; 
The symmetry employed for this shelxl refinement is uniquely defined 
by the following loop, which should always be used as a source of 
symmetry information in preference to the above space-group names. 
They are only intended as comments. 
;

loop_
_space_group_symop_operation_xyz
'x, y, z'
'-x, -y, -z'

loop_
_atom_site_label
_atom_site_type_symbol
_atom_site_fract_x
_atom_site_fract_y
_atom_site_fract_z
_atom_site_U_iso_or_equiv
_atom_site_adp_type
_atom_site_occupancy
_atom_site_site_symmetry_order
_atom_site_calc_flag
_atom_site_refinement_flags_posn
_atom_site_refinement_flags_adp
_atom_site_refinement_flags_occupancy
_atom_site_disorder_assembly
_atom_site_disorder_group
Re1A Re 0.000000 0.000000 0.500000 0.01933(5) Uani 1 2 d S . P . .
O1A O 0.03040(19) 0.07985(17) 0.58339(13) 0.0252(5) Uani 1 1 d . . . . .
N1A N 0.2086(2) 0.2841(2) 0.48021(16) 0.0246(6) Uani 1 1 d . . . . .
C2A C 0.0955(3) 0.2743(2) 0.4864(2) 0.0253(8) Uani 1 1 d . . . . .
H2A H 0.081112 0.331458 0.464353 0.030 Uiso 1 1 calc R U . . .
H2B H 0.094513 0.281684 0.538858 0.030 Uiso 1 1 calc R U . . .
P3A P -0.02222(7) 0.14805(7) 0.44091(5) 0.02270(19) Uani 1 1 d . . . . .
C4A C 0.2607(3) 0.2364(2) 0.53455(19) 0.0231(7) Uani 1 1 d . . . . .
H4A H 0.238550 0.244062 0.581193 0.028 Uiso 1 1 calc R U . . .
H4B H 0.346347 0.272993 0.543434 0.028 Uiso 1 1 calc R U . . .
P5A P 0.21367(7) 0.09710(6) 0.50448(5) 0.02136(19) Uani 1 1 d . . . . .
C6A C 0.2866(3) 0.3842(3) 0.4638(2) 0.0288(8) Uani 1 1 d . . . . .
H6A H 0.246605 0.399158 0.418008 0.035 Uiso 1 1 calc R U . . .
H6B H 0.355222 0.377042 0.453565 0.035 Uiso 1 1 calc R U . . .
P7A P 0.33822(8) 0.49667(7) 0.53160(6) 0.0321(2) Uani 1 1 d . . . . .
O8A O 0.4250(2) 0.58773(18) 0.50326(14) 0.0352(6) Uani 1 1 d . . . . .
O9A O 0.3848(3) 0.4760(2) 0.60553(15) 0.0464(7) Uani 1 1 d . . . . .
O10A O 0.2281(2) 0.5158(2) 0.53646(19) 0.0533(8) Uani 1 1 d . . . . .
C11A C -0.0243(3) 0.1542(3) 0.3446(2) 0.0318(9) Uani 1 1 d . . . . .
C12A C -0.0520(4) 0.0657(3) 0.2976(2) 0.0406(10) Uani 1 1 d . . . . .
H12A H -0.064625 0.001682 0.316661 0.049 Uiso 1 1 calc R U . . .
C13A C -0.0614(5) 0.0692(4) 0.2231(3) 0.0616(14) Uani 1 1 d . . . . .
H13A H -0.081184 0.007449 0.191686 0.074 Uiso 1 1 calc R U . . .
C14A C -0.0429(6) 0.1596(5) 0.1946(3) 0.0758(17) Uani 1 1 d . . . . .
H14A H -0.049727 0.161551 0.143429 0.091 Uiso 1 1 calc R U . . .
C15A C -0.0138(5) 0.2490(4) 0.2408(3) 0.0726(16) Uani 1 1 d . . . . .
H15A H -0.000314 0.312653 0.220976 0.087 Uiso 1 1 calc R U . . .
C16A C -0.0040(4) 0.2475(4) 0.3153(2) 0.0527(12) Uani 1 1 d . . . . .
H16A H 0.016524 0.309742 0.346402 0.063 Uiso 1 1 calc R U . . .
C17A C -0.1436(3) 0.1740(3) 0.4551(2) 0.0270(8) Uani 1 1 d . . . . .
C18A C -0.2219(3) 0.1851(3) 0.3980(2) 0.0406(10) Uani 1 1 d . . . . .
H18A H -0.216175 0.175636 0.348880 0.049 Uiso 1 1 calc R U . . .
C19A C -0.3087(4) 0.2104(4) 0.4134(3) 0.0564(13) Uani 1 1 d . . . . .
H19A H -0.361989 0.218658 0.374392 0.068 Uiso 1 1 calc R U . . .
C20A C -0.3186(4) 0.2234(3) 0.4835(3) 0.0547(13) Uani 1 1 d . . . . .
H20A H -0.378366 0.240859 0.492994 0.066 Uiso 1 1 calc R U . . .
C21A C -0.2428(4) 0.2114(3) 0.5402(3) 0.0478(11) Uani 1 1 d . . . . .
H21A H -0.250354 0.219579 0.589032 0.057 Uiso 1 1 calc R U . . .
C22A C -0.1547(3) 0.1871(3) 0.5259(2) 0.0376(9) Uani 1 1 d . . . . .
H22A H -0.101522 0.179432 0.565351 0.045 Uiso 1 1 calc R U . . .
C23A C 0.3164(3) 0.0750(2) 0.5760(2) 0.0248(8) Uani 1 1 d . . . . .
C24A C 0.3043(3) 0.0853(3) 0.6475(2) 0.0327(9) Uani 1 1 d . . . . .
H24A H 0.241445 0.097923 0.656936 0.039 Uiso 1 1 calc R U . . .
C25A C 0.3846(4) 0.0770(3) 0.7049(2) 0.0419(10) Uani 1 1 d . . . . .
H25A H 0.376912 0.084126 0.753791 0.050 Uiso 1 1 calc R U . . .
C26A C 0.4754(4) 0.0586(3) 0.6908(3) 0.0509(12) Uani 1 1 d . . . . .
H26A H 0.530077 0.052935 0.730155 0.061 Uiso 1 1 calc R U . . .
C27A C 0.4875(3) 0.0484(3) 0.6209(3) 0.0473(11) Uani 1 1 d . . . . .
H27A H 0.550714 0.035921 0.611910 0.057 Uiso 1 1 calc R U . . .
C28A C 0.4081(3) 0.0561(3) 0.5629(2) 0.0347(9) Uani 1 1 d . . . . .
H28A H 0.416529 0.048372 0.514202 0.042 Uiso 1 1 calc R U . . .
C29A C 0.2639(3) 0.0975(3) 0.4207(2) 0.0274(8) Uani 1 1 d . . . . .
C30A C 0.2022(3) 0.0173(3) 0.3637(2) 0.0413(10) Uani 1 1 d . . . . .
H30A H 0.133044 -0.038980 0.368584 0.050 Uiso 1 1 calc R U . . .
C31A C 0.2397(4) 0.0181(4) 0.3003(2) 0.0561(13) Uani 1 1 d . . . . .
H31A H 0.197037 -0.038235 0.262152 0.067 Uiso 1 1 calc R U . . .
C32A C 0.3376(4) 0.0991(4) 0.2914(3) 0.0544(13) Uani 1 1 d . . . . .
H32A H 0.363113 0.099192 0.247304 0.065 Uiso 1 1 calc R U . . .
C33A C 0.3995(3) 0.1810(4) 0.3471(3) 0.0478(11) Uani 1 1 d . . . . .
H33A H 0.466698 0.238494 0.340831 0.057 Uiso 1 1 calc R U . . .
C34A C 0.3641(3) 0.1794(3) 0.4114(2) 0.0354(9) Uani 1 1 d . . . . .
H34A H 0.408440 0.234779 0.449968 0.042 Uiso 1 1 calc R U . . .
Re1B Re 0.500000 0.500000 0.000000 0.03290(7) Uani 1 2 d S . P . .
O1B O 0.3793(2) 0.3951(2) 0.02011(14) 0.0407(7) Uani 1 1 d . . . . .
N1B N 0.4642(3) 0.5918(2) 0.18708(16) 0.0380(8) Uani 1 1 d . . . . .
C2B C 0.4942(4) 0.5034(3) 0.1898(2) 0.0358(9) Uani 1 1 d . . . . .
H2C H 0.422413 0.438187 0.173783 0.043 Uiso 1 1 calc R U . . .
H2D H 0.530329 0.501555 0.240965 0.043 Uiso 1 1 calc R U . . .
P3B P 0.59431(9) 0.50959(8) 0.13180(5) 0.0328(2) Uani 1 1 d . . . . .
C4B C 0.3646(4) 0.5751(3) 0.1284(2) 0.0422(10) Uani 1 1 d . . . . .
H4C H 0.324782 0.616823 0.142517 0.051 Uiso 1 1 calc R U . . .
H4D H 0.308992 0.500672 0.120856 0.051 Uiso 1 1 calc R U . . .
P5B P 0.40909(10) 0.61236(8) 0.04234(5) 0.0392(3) Uani 1 1 d . . . . .
C6B C 0.4691(4) 0.6421(3) 0.2576(2) 0.0431(10) Uani 1 1 d . . . . .
H6C H 0.450561 0.702374 0.248511 0.052 Uiso 1 1 calc R U . . .
H6D H 0.549976 0.669784 0.286817 0.052 Uiso 1 1 calc R U . . .
P7B P 0.37476(11) 0.56285(11) 0.31224(7) 0.0522(3) Uani 1 1 d . . . . .
O8B O 0.3898(5) 0.6337(4) 0.3783(2) 0.1140(19) Uani 1 1 d . . . . .
O9B O 0.2515(3) 0.5106(4) 0.2649(3) 0.1100(17) Uani 1 1 d . . . . .
O10B O 0.4107(3) 0.4756(2) 0.33357(15) 0.0469(7) Uani 1 1 d . . . . .
C11B C 0.7259(3) 0.6240(3) 0.1755(2) 0.0351(9) Uani 1 1 d . . . . .
C12B C 0.7898(4) 0.6921(3) 0.1336(2) 0.0466(11) Uani 1 1 d . . . . .
H12B H 0.765879 0.678496 0.081725 0.056 Uiso 1 1 calc R U . . .
C13B C 0.8889(4) 0.7806(4) 0.1665(3) 0.0595(13) Uani 1 1 d . . . . .
H13B H 0.933385 0.827063 0.137425 0.071 Uiso 1 1 calc R U . . .
C14B C 0.9222(4) 0.8006(4) 0.2418(3) 0.0571(13) Uani 1 1 d . . . . .
H14B H 0.989314 0.861750 0.264507 0.069 Uiso 1 1 calc R U . . .
C15B C 0.8605(4) 0.7341(4) 0.2837(2) 0.0526(12) Uani 1 1 d . . . . .
H15B H 0.884963 0.748801 0.335527 0.063 Uiso 1 1 calc R U . . .
C16B C 0.7617(4) 0.6445(3) 0.2518(2) 0.0476(11) Uani 1 1 d . . . . .
H16B H 0.718964 0.597795 0.281443 0.057 Uiso 1 1 calc R U . . .
C17B C 0.6177(4) 0.3961(3) 0.1580(2) 0.0362(9) Uani 1 1 d . . . . .
C18B C 0.7199(4) 0.4033(4) 0.2031(2) 0.0521(12) Uani 1 1 d . . . . .
H18B H 0.784219 0.469126 0.218767 0.063 Uiso 1 1 calc R U . . .
C19B C 0.7272(5) 0.3127(4) 0.2252(3) 0.0649(15) Uani 1 1 d . . . . .
H19B H 0.796215 0.317625 0.257078 0.078 Uiso 1 1 calc R U . . .
C20B C 0.6366(5) 0.2173(4) 0.2016(3) 0.0597(14) Uani 1 1 d . . . . .
H20B H 0.643027 0.156313 0.216631 0.072 Uiso 1 1 calc R U . . .
C21B C 0.5369(4) 0.2099(3) 0.1563(2) 0.0520(12) Uani 1 1 d . . . . .
H21B H 0.474157 0.143331 0.139627 0.062 Uiso 1 1 calc R U . . .
C22B C 0.5261(4) 0.2977(3) 0.1344(2) 0.0412(10) Uani 1 1 d . . . . .
H22B H 0.455909 0.291351 0.103078 0.049 Uiso 1 1 calc R U . . .
C23B C 0.2679(4) 0.5904(4) -0.0134(2) 0.0464(11) Uani 1 1 d . . . . .
C24B C 0.1802(4) 0.4899(4) -0.0249(3) 0.0611(14) Uani 1 1 d . . . . .
H24B H 0.195779 0.435310 -0.004804 0.073 Uiso 1 1 calc R U . . .
C25B C 0.0685(5) 0.4685(6) -0.0661(3) 0.0818(18) Uani 1 1 d . . . . .
H25B H 0.009248 0.399316 -0.075158 0.098 Uiso 1 1 calc R U . . .
C26B C 0.0458(6) 0.5476(7) -0.0930(3) 0.085(2) Uani 1 1 d . . . . .
H26B H -0.030087 0.533437 -0.120108 0.102 Uiso 1 1 calc R U . . .
C27B C 0.1308(6) 0.6470(6) -0.0815(3) 0.0838(19) Uani 1 1 d . . . . .
H27B H 0.113431 0.701361 -0.100590 0.101 Uiso 1 1 calc R U . . .
C28B C 0.2429(5) 0.6698(4) -0.0422(2) 0.0609(14) Uani 1 1 d . . . . .
H28B H 0.301738 0.739045 -0.034988 0.073 Uiso 1 1 calc R U . . .
C29B C 0.4929(5) 0.7540(3) 0.0625(2) 0.0482(12) Uani 1 1 d . . . . .
C30B C 0.6013(5) 0.8024(4) 0.0495(3) 0.0600(14) Uani 1 1 d . . . . .
H30B H 0.635476 0.761836 0.031051 0.072 Uiso 1 1 calc R U . . .
C31B C 0.6621(6) 0.9099(4) 0.0627(3) 0.0775(18) Uani 1 1 d . . . . .
H31B H 0.738338 0.942297 0.054780 0.093 Uiso 1 1 calc R U . . .
C32B C 0.6125(7) 0.9698(4) 0.0874(3) 0.086(2) Uani 1 1 d . . . . .
H32B H 0.652834 1.043622 0.094752 0.103 Uiso 1 1 calc R U . . .
C33B C 0.5053(7) 0.9221(4) 0.1010(3) 0.080(2) Uani 1 1 d . . . . .
H33B H 0.471618 0.963554 0.118771 0.095 Uiso 1 1 calc R U . . .
C34B C 0.4432(5) 0.8142(4) 0.0896(3) 0.0646(15) Uani 1 1 d . . . . .
H34B H 0.368539 0.782144 0.100053 0.077 Uiso 1 1 calc R U . . .

loop_
_atom_site_aniso_label
_atom_site_aniso_U_11
_atom_site_aniso_U_22
_atom_site_aniso_U_33
_atom_site_aniso_U_23
_atom_site_aniso_U_13
_atom_site_aniso_U_12
Re1A 0.01742(9) 0.01635(10) 0.02121(10) -0.00223(8) -0.00163(8) 0.00728(7)
O1A 0.0224(12) 0.0212(12) 0.0285(13) -0.0004(10) 0.0000(10) 0.0086(10)
N1A 0.0207(14) 0.0213(15) 0.0327(17) 0.0059(13) 0.0039(12) 0.0108(12)
C2A 0.0231(17) 0.0178(16) 0.034(2) 0.0019(15) 0.0018(15) 0.0103(14)
P3A 0.0201(4) 0.0191(4) 0.0268(5) 0.0009(4) -0.0005(4) 0.0092(3)
C4A 0.0203(16) 0.0160(16) 0.0258(18) 0.0001(14) -0.0013(14) 0.0038(13)
P5A 0.0183(4) 0.0179(4) 0.0257(5) -0.0004(4) -0.0004(4) 0.0081(3)
C6A 0.0263(18) 0.0244(18) 0.036(2) 0.0056(16) 0.0055(16) 0.0114(15)
P7A 0.0333(5) 0.0212(5) 0.0386(6) 0.0013(4) 0.0077(4) 0.0089(4)
O8A 0.0330(14) 0.0217(13) 0.0433(16) 0.0060(12) 0.0050(12) 0.0058(11)
O9A 0.0607(19) 0.0311(15) 0.0344(16) 0.0050(13) 0.0076(14) 0.0082(14)
O10A 0.0449(17) 0.0303(16) 0.085(2) -0.0054(16) 0.0229(16) 0.0135(13)
C11A 0.0293(19) 0.034(2) 0.032(2) 0.0062(17) -0.0021(16) 0.0170(17)
C12A 0.054(3) 0.039(2) 0.031(2) 0.0040(18) 0.0031(19) 0.025(2)
C13A 0.098(4) 0.056(3) 0.034(3) 0.003(2) 0.005(3) 0.041(3)
C14A 0.129(5) 0.079(4) 0.031(3) 0.017(3) 0.008(3) 0.059(4)
C15A 0.121(5) 0.064(4) 0.045(3) 0.027(3) 0.015(3) 0.051(3)
C16A 0.078(3) 0.042(3) 0.039(3) 0.011(2) 0.002(2) 0.031(2)
C17A 0.0210(17) 0.0159(16) 0.042(2) 0.0015(15) 0.0046(16) 0.0075(14)
C18A 0.035(2) 0.037(2) 0.052(3) 0.006(2) 0.0016(19) 0.0207(18)
C19A 0.042(3) 0.057(3) 0.080(4) 0.014(3) 0.001(3) 0.035(2)
C20A 0.035(2) 0.038(2) 0.097(4) -0.003(3) 0.014(3) 0.023(2)
C21A 0.041(2) 0.040(2) 0.063(3) -0.007(2) 0.017(2) 0.017(2)
C22A 0.0263(19) 0.036(2) 0.048(3) -0.0026(19) 0.0050(18) 0.0124(17)
C23A 0.0191(16) 0.0168(16) 0.034(2) 0.0017(15) -0.0007(15) 0.0064(13)
C24A 0.0298(19) 0.029(2) 0.038(2) 0.0050(17) -0.0012(17) 0.0156(16)
C25A 0.051(3) 0.037(2) 0.030(2) 0.0008(18) -0.0072(19) 0.020(2)
C26A 0.042(2) 0.049(3) 0.053(3) 0.006(2) -0.017(2) 0.024(2)
C27A 0.032(2) 0.052(3) 0.060(3) 0.009(2) -0.004(2) 0.025(2)
C28A 0.0285(19) 0.034(2) 0.040(2) 0.0054(18) 0.0015(17) 0.0142(17)
C29A 0.0199(17) 0.0313(19) 0.033(2) 0.0018(16) 0.0039(15) 0.0138(15)
C30A 0.026(2) 0.043(2) 0.042(2) -0.005(2) 0.0062(18) 0.0048(17)
C31A 0.040(2) 0.077(3) 0.037(3) -0.015(2) 0.008(2) 0.013(2)
C32A 0.039(2) 0.086(4) 0.042(3) 0.009(3) 0.019(2) 0.025(2)
C33A 0.029(2) 0.061(3) 0.062(3) 0.019(2) 0.023(2) 0.021(2)
C34A 0.0256(19) 0.037(2) 0.045(2) 0.0027(19) 0.0105(17) 0.0138(17)
Re1B 0.05029(14) 0.02416(11) 0.01938(11) -0.00246(9) -0.00456(10) 0.01699(10)
O1B 0.0581(18) 0.0324(15) 0.0256(14) -0.0031(12) -0.0033(13) 0.0197(13)
N1B 0.062(2) 0.0356(18) 0.0179(16) 0.0005(14) -0.0011(15) 0.0274(17)
C2B 0.052(2) 0.030(2) 0.0213(19) 0.0005(16) -0.0016(17) 0.0181(18)
P3B 0.0462(6) 0.0265(5) 0.0207(5) -0.0009(4) -0.0031(4) 0.0157(4)
C4B 0.063(3) 0.049(3) 0.023(2) 0.0032(18) 0.0032(19) 0.035(2)
P5B 0.0631(7) 0.0354(6) 0.0223(5) -0.0009(4) -0.0029(5) 0.0301(5)
C6B 0.068(3) 0.031(2) 0.028(2) 0.0020(17) 0.006(2) 0.021(2)
P7B 0.0627(8) 0.0655(8) 0.0376(7) 0.0191(6) 0.0138(6) 0.0343(7)
O8B 0.260(6) 0.119(4) 0.060(3) 0.045(2) 0.084(3) 0.153(4)
O9B 0.064(3) 0.163(5) 0.112(4) 0.085(3) 0.022(2) 0.051(3)
O10B 0.068(2) 0.0407(17) 0.0332(16) 0.0114(13) 0.0142(14) 0.0222(15)
C11B 0.046(2) 0.030(2) 0.024(2) -0.0059(16) 0.0004(17) 0.0151(18)
C12B 0.054(3) 0.039(2) 0.037(2) 0.000(2) 0.003(2) 0.014(2)
C13B 0.048(3) 0.051(3) 0.056(3) -0.005(2) 0.010(2) 0.000(2)
C14B 0.038(2) 0.053(3) 0.061(3) -0.026(3) -0.003(2) 0.009(2)
C15B 0.046(3) 0.065(3) 0.035(2) -0.018(2) 0.001(2) 0.018(2)
C16B 0.052(3) 0.049(3) 0.029(2) -0.009(2) 0.001(2) 0.014(2)
C17B 0.054(2) 0.034(2) 0.023(2) 0.0063(17) 0.0027(18) 0.0229(19)
C18B 0.066(3) 0.046(3) 0.037(2) 0.005(2) -0.008(2) 0.027(2)
C19B 0.087(4) 0.062(3) 0.048(3) 0.013(3) -0.012(3) 0.045(3)
C20B 0.106(4) 0.044(3) 0.040(3) 0.015(2) 0.010(3) 0.045(3)
C21B 0.078(3) 0.035(2) 0.043(3) 0.007(2) 0.014(2) 0.024(2)
C22B 0.060(3) 0.030(2) 0.034(2) 0.0058(18) 0.008(2) 0.021(2)
C23B 0.064(3) 0.060(3) 0.025(2) -0.001(2) 0.000(2) 0.041(3)
C24B 0.071(3) 0.072(4) 0.040(3) 0.000(3) 0.001(3) 0.036(3)
C25B 0.065(4) 0.108(5) 0.060(4) -0.002(4) 0.001(3) 0.031(4)
C26B 0.076(4) 0.140(7) 0.055(4) 0.007(4) -0.001(3) 0.069(5)
C27B 0.099(5) 0.123(6) 0.050(3) 0.015(4) -0.004(3) 0.077(5)
C28B 0.081(4) 0.077(4) 0.035(3) 0.011(2) 0.002(2) 0.049(3)
C29B 0.088(4) 0.034(2) 0.025(2) -0.0025(18) -0.005(2) 0.038(2)
C30B 0.093(4) 0.038(3) 0.046(3) -0.005(2) 0.004(3) 0.031(3)
C31B 0.112(5) 0.036(3) 0.065(4) -0.008(3) 0.004(3) 0.022(3)
C32B 0.146(6) 0.037(3) 0.059(4) -0.001(3) 0.005(4) 0.033(4)
C33B 0.155(6) 0.048(3) 0.050(3) -0.007(3) 0.002(4) 0.067(4)
C34B 0.116(4) 0.051(3) 0.041(3) 0.000(2) 0.002(3) 0.057(3)

loop_
_atom_type_symbol
_atom_type_description
_atom_type_scat_dispersion_real
_atom_type_scat_dispersion_imag
_atom_type_scat_source
C C 0.0033 0.0016 'International Tables Vol C Tables 4.2.6.8 and 6.1.1.4'
H H 0.0000 0.0000 'International Tables Vol C Tables 4.2.6.8 and 6.1.1.4'
Cl Cl 0.1484 0.1585 'International Tables Vol C Tables 4.2.6.8 and 6.1.1.4'
N N 0.0061 0.0033 'International Tables Vol C Tables 4.2.6.8 and 6.1.1.4'
O O 0.0106 0.0060 'International Tables Vol C Tables 4.2.6.8 and 6.1.1.4'
P P 0.1023 0.0942 'International Tables Vol C Tables 4.2.6.8 and 6.1.1.4'
Re Re -1.0185 7.2310 'International Tables Vol C Tables 4.2.6.8 and 6.1.1.4'

loop_
_geom_angle_atom_site_label_1
_geom_angle_atom_site_label_2
_geom_angle_atom_site_label_3
_geom_angle
_geom_angle_site_symmetry_1
_geom_angle_site_symmetry_3
_geom_angle_publ_flag
O1A Re1A O1A 180.0 . 2_556 ?
O1A Re1A P3A 95.46(8) . 2_556 ?
O1A Re1A P3A 84.54(8) 2_556 2_556 ?
O1A Re1A P3A 84.54(8) . . ?
O1A Re1A P3A 95.46(8) 2_556 . ?
P3A Re1A P3A 180.0 2_556 . ?
O1A Re1A P5A 85.61(7) . . ?
O1A Re1A P5A 94.39(7) 2_556 . ?
P3A Re1A P5A 93.94(3) 2_556 . ?
P3A Re1A P5A 86.06(3) . . ?
O1A Re1A P5A 94.39(7) . 2_556 ?
O1A Re1A P5A 85.61(7) 2_556 2_556 ?
P3A Re1A P5A 86.07(3) 2_556 2_556 ?
P3A Re1A P5A 93.93(3) . 2_556 ?
P5A Re1A P5A 180.0 . 2_556 ?
C2A N1A C4A 114.2(3) . . ?
C2A N1A C6A 116.1(3) . . ?
C4A N1A C6A 116.0(3) . . ?
N1A C2A P3A 112.4(2) . . ?
C11A P3A C17A 105.54(17) . . ?
C11A P3A C2A 104.10(17) . . ?
C17A P3A C2A 97.44(15) . . ?
C11A P3A Re1A 119.93(13) . . ?
C17A P3A Re1A 115.95(12) . . ?
C2A P3A Re1A 111.00(11) . . ?
N1A C4A P5A 111.4(2) . . ?
C29A P5A C23A 106.52(16) . . ?
C29A P5A C4A 103.59(17) . . ?
C23A P5A C4A 97.48(15) . . ?
C29A P5A Re1A 119.02(11) . . ?
C23A P5A Re1A 118.01(11) . . ?
C4A P5A Re1A 109.16(11) . . ?
N1A C6A P7A 118.2(3) . . ?
O9A P7A O8A 114.30(16) . . ?
O9A P7A O10A 107.03(19) . . ?
O8A P7A O10A 110.59(16) . . ?
O9A P7A C6A 111.71(17) . . ?
O8A P7A C6A 107.09(16) . . ?
O10A P7A C6A 105.82(16) . . ?
C12A C11A C16A 118.4(4) . . ?
C12A C11A P3A 121.0(3) . . ?
C16A C11A P3A 120.5(3) . . ?
C11A C12A C13A 120.9(4) . . ?
C14A C13A C12A 120.7(5) . . ?
C13A C14A C15A 119.2(5) . . ?
C14A C15A C16A 121.2(5) . . ?
C15A C16A C11A 119.6(4) . . ?
C22A C17A C18A 119.1(3) . . ?
C22A C17A P3A 118.3(3) . . ?
C18A C17A P3A 122.6(3) . . ?
C17A C18A C19A 119.4(4) . . ?
C20A C19A C18A 121.0(4) . . ?
C19A C20A C21A 120.2(4) . . ?
C20A C21A C22A 119.6(5) . . ?
C17A C22A C21A 120.7(4) . . ?
C28A C23A C24A 119.6(3) . . ?
C28A C23A P5A 123.5(3) . . ?
C24A C23A P5A 116.8(3) . . ?
C25A C24A C23A 119.7(4) . . ?
C26A C25A C24A 119.9(4) . . ?
C27A C26A C25A 120.7(4) . . ?
C26A C27A C28A 120.3(4) . . ?
C23A C28A C27A 119.9(4) . . ?
C30A C29A C34A 118.1(4) . . ?
C30A C29A P5A 120.9(3) . . ?
C34A C29A P5A 121.0(3) . . ?
C31A C30A C29A 120.9(4) . . ?
C32A C31A C30A 120.7(4) . . ?
C31A C32A C33A 119.5(4) . . ?
C34A C33A C32A 120.1(4) . . ?
C33A C34A C29A 120.8(4) . . ?
O1B Re1B O1B 180.00(15) . 2_665 ?
O1B Re1B P3B 84.31(8) . . ?
O1B Re1B P3B 95.69(8) 2_665 . ?
O1B Re1B P3B 95.69(8) . 2_665 ?
O1B Re1B P3B 84.31(8) 2_665 2_665 ?
P3B Re1B P3B 180.0 . 2_665 ?
O1B Re1B P5B 84.51(9) . . ?
O1B Re1B P5B 95.49(9) 2_665 . ?
P3B Re1B P5B 87.70(3) . . ?
P3B Re1B P5B 92.30(3) 2_665 . ?
O1B Re1B P5B 95.49(9) . 2_665 ?
O1B Re1B P5B 84.51(9) 2_665 2_665 ?
P3B Re1B P5B 92.30(3) . 2_665 ?
P3B Re1B P5B 87.70(3) 2_665 2_665 ?
P5B Re1B P5B 180.0 . 2_665 ?
C4B N1B C2B 113.3(3) . . ?
C4B N1B C6B 116.3(3) . . ?
C2B N1B C6B 115.9(3) . . ?
N1B C2B P3B 112.4(3) . . ?
C11B P3B C17B 106.85(18) . . ?
C11B P3B C2B 103.08(18) . . ?
C17B P3B C2B 97.59(18) . . ?
C11B P3B Re1B 119.77(13) . . ?
C17B P3B Re1B 116.33(12) . . ?
C2B P3B Re1B 110.19(12) . . ?
N1B C4B P5B 111.2(3) . . ?
C23B P5B C29B 106.2(2) . . ?
C23B P5B C4B 98.3(2) . . ?
C29B P5B C4B 103.2(2) . . ?
C23B P5B Re1B 115.58(14) . . ?
C29B P5B Re1B 120.15(18) . . ?
C4B P5B Re1B 110.55(13) . . ?
N1B C6B P7B 117.1(3) . . ?
O8B P7B O9B 114.8(3) . . ?
O8B P7B O10B 111.43(19) . . ?
O9B P7B O10B 106.8(2) . . ?
O8B P7B C6B 106.5(2) . . ?
O9B P7B C6B 108.4(2) . . ?
O10B P7B C6B 108.74(19) . . ?
C12B C11B C16B 119.5(4) . . ?
C12B C11B P3B 120.1(3) . . ?
C16B C11B P3B 120.4(3) . . ?
C11B C12B C13B 120.5(4) . . ?
C14B C13B C12B 119.5(5) . . ?
C15B C14B C13B 120.7(4) . . ?
C14B C15B C16B 120.7(4) . . ?
C15B C16B C11B 119.2(4) . . ?
C18B C17B C22B 118.7(4) . . ?
C18B C17B P3B 123.1(3) . . ?
C22B C17B P3B 118.1(3) . . ?
C17B C18B C19B 119.4(4) . . ?
C20B C19B C18B 121.0(4) . . ?
C19B C20B C21B 119.8(4) . . ?
C20B C21B C22B 120.8(4) . . ?
C21B C22B C17B 120.4(4) . . ?
C24B C23B C28B 119.0(4) . . ?
C24B C23B P5B 117.7(3) . . ?
C28B C23B P5B 123.2(4) . . ?
C23B C24B C25B 120.4(5) . . ?
C26B C25B C24B 119.5(6) . . ?
C25B C26B C27B 120.7(6) . . ?
C26B C27B C28B 120.8(6) . . ?
C23B C28B C27B 119.6(6) . . ?
C30B C29B C34B 119.2(5) . . ?
C30B C29B P5B 121.5(3) . . ?
C34B C29B P5B 119.2(4) . . ?
C29B C30B C31B 120.8(5) . . ?
C32B C31B C30B 120.3(6) . . ?
C33B C32B C31B 119.1(6) . . ?
C32B C33B C34B 121.9(6) . . ?
C33B C34B C29B 118.6(6) . . ?

loop_
_geom_bond_atom_site_label_1
_geom_bond_atom_site_label_2
_geom_bond_distance
_geom_bond_site_symmetry_2
_geom_bond_publ_flag
Re1A O1A 1.779(2) . ?
Re1A O1A 1.779(2) 2_556 ?
Re1A P3A 2.5008(9) 2_556 ?
Re1A P3A 2.5008(9) . ?
Re1A P5A 2.5221(8) . ?
Re1A P5A 2.5221(8) 2_556 ?
N1A C2A 1.445(4) . ?
N1A C4A 1.451(4) . ?
N1A C6A 1.453(4) . ?
C2A P3A 1.848(3) . ?
P3A C11A 1.810(4) . ?
P3A C17A 1.821(3) . ?
C4A P5A 1.843(3) . ?
P5A C29A 1.818(4) . ?
P5A C23A 1.830(3) . ?
C6A P7A 1.808(4) . ?
P7A O9A 1.492(3) . ?
P7A O8A 1.520(3) . ?
P7A O10A 1.578(3) . ?
C11A C12A 1.384(5) . ?
C11A C16A 1.395(5) . ?
C12A C13A 1.385(6) . ?
C13A C14A 1.355(7) . ?
C14A C15A 1.381(7) . ?
C15A C16A 1.383(6) . ?
C17A C22A 1.380(5) . ?
C17A C18A 1.387(5) . ?
C18A C19A 1.389(6) . ?
C19A C20A 1.361(7) . ?
C20A C21A 1.368(6) . ?
C21A C22A 1.391(5) . ?
C23A C28A 1.384(5) . ?
C23A C24A 1.392(5) . ?
C24A C25A 1.390(5) . ?
C25A C26A 1.376(6) . ?
C26A C27A 1.362(6) . ?
C27A C28A 1.387(5) . ?
C29A C30A 1.384(5) . ?
C29A C34A 1.391(5) . ?
C30A C31A 1.370(6) . ?
C31A C32A 1.365(6) . ?
C32A C33A 1.384(6) . ?
C33A C34A 1.371(6) . ?
Re1B O1B 1.781(3) . ?
Re1B O1B 1.781(3) 2_665 ?
Re1B P3B 2.5104(9) . ?
Re1B P3B 2.5104(9) 2_665 ?
Re1B P5B 2.5261(11) . ?
Re1B P5B 2.5261(11) 2_665 ?
N1B C4B 1.454(5) . ?
N1B C2B 1.456(5) . ?
N1B C6B 1.460(5) . ?
C2B P3B 1.830(4) . ?
P3B C11B 1.820(4) . ?
P3B C17B 1.822(4) . ?
C4B P5B 1.845(4) . ?
P5B C23B 1.819(4) . ?
P5B C29B 1.833(4) . ?
C6B P7B 1.805(4) . ?
P7B O8B 1.499(4) . ?
P7B O9B 1.524(4) . ?
P7B O10B 1.530(3) . ?
C11B C12B 1.375(6) . ?
C11B C16B 1.399(5) . ?
C12B C13B 1.387(6) . ?
C13B C14B 1.379(7) . ?
C14B C15B 1.353(7) . ?
C15B C16B 1.389(6) . ?
C17B C18B 1.389(6) . ?
C17B C22B 1.397(5) . ?
C18B C19B 1.397(6) . ?
C19B C20B 1.364(7) . ?
C20B C21B 1.364(7) . ?
C21B C22B 1.377(6) . ?
C23B C24B 1.388(7) . ?
C23B C28B 1.391(6) . ?
C24B C25B 1.406(7) . ?
C25B C26B 1.360(9) . ?
C26B C27B 1.366(9) . ?
C27B C28B 1.393(7) . ?
C29B C30B 1.366(7) . ?
C29B C34B 1.397(6) . ?
C30B C31B 1.387(6) . ?
C31B C32B 1.372(9) . ?
C32B C33B 1.356(9) . ?
C33B C34B 1.392(7) . ?
